data_4334832
loop_
_publ_author_name
'Rui Li'
'Yanxia Zhao'
'Shaoguang Li'
'Peiju Yang'
'Xiaojuan Huang'
'Xiao-Juan Yang'
'Biao Wu'

_publ_contact_author_address
; Lanzhou Institute of Chemical Physics, 
Chinese Academy of Sciences, Lanzhou 730000, P. R. China
;
_publ_contact_author_email yangxj@lzb.ac.cn
_publ_contact_author_fax +86-931-4968286
_publ_contact_author_name 'Xiao-Juan, Yang'
_publ_contact_author_phone +86-931-4968286
_publ_section_title
;
 Tris Chelating Phosphate Complexes of Bis(thio)urea Ligands
;
_journal_name_full 'Inorganic Chemistry'
_journal_page_first 5851
_journal_page_last 5860
_journal_paper_doi 10.1021/ic3028012
_journal_volume 52
_journal_year 2013
_chemical_formula_sum 'C22 H22 N6 O5 S3'
_chemical_formula_weight 546.64
_chemical_name_systematic
; 
 ? 
;
_space_group_IT_number 14
_symmetry_cell_setting monoclinic
_symmetry_space_group_name_Hall '-P 2ybc'
_symmetry_space_group_name_H-M 'P 1 21/c 1'
_atom_sites_solution_hydrogens geom
_atom_sites_solution_primary direct
_atom_sites_solution_secondary difmap
_audit_creation_method SHELXL-97
_cell_angle_alpha 90.00
_cell_angle_beta 90.816(6)
_cell_angle_gamma 90.00
_cell_formula_units_Z 4
_cell_length_a 18.144(7)
_cell_length_b 9.601(4)
_cell_length_c 14.162(6)
_cell_measurement_temperature 153(2)
_cell_volume 2466.8(17)
_computing_cell_refinement 'Bruker SMART'
_computing_data_collection 'Bruker SMART APEX II'
_computing_data_reduction 'Bruker SAINT'
_computing_molecular_graphics SHELXTL
_computing_publication_material SHELXTL
_computing_structure_refinement 'SHELXL-97 (Sheldrick, 1997)'
_computing_structure_solution 'SHELXS-97 (Sheldrick, 1990)'
_diffrn_ambient_temperature 153(2)
_diffrn_measured_fraction_theta_full 0.985
_diffrn_measured_fraction_theta_max 0.985
_diffrn_measurement_device_type 'Bruker APEX II area detector'
_diffrn_measurement_method '\w scan'
_diffrn_radiation_monochromator graphite
_diffrn_radiation_source 'fine-focus sealed tube'
_diffrn_radiation_type MoK\a
_diffrn_radiation_wavelength 0.71073
_diffrn_reflns_av_R_equivalents 0.0686
_diffrn_reflns_av_sigmaI/netI 0.0684
_diffrn_reflns_limit_h_max 21
_diffrn_reflns_limit_h_min -21
_diffrn_reflns_limit_k_max 11
_diffrn_reflns_limit_k_min -11
_diffrn_reflns_limit_l_max 16
_diffrn_reflns_limit_l_min -14
_diffrn_reflns_number 15544
_diffrn_reflns_theta_full 25.15
_diffrn_reflns_theta_max 25.15
_diffrn_reflns_theta_min 1.12
_exptl_absorpt_coefficient_mu 0.347
_exptl_absorpt_correction_T_max 0.9182
_exptl_absorpt_correction_T_min 0.9029
_exptl_absorpt_correction_type multi-scan
_exptl_absorpt_process_details SADABS
_exptl_crystal_colour yellow
_exptl_crystal_density_diffrn 1.472
_exptl_crystal_description block
_exptl_crystal_F_000 1136
_exptl_crystal_size_max 0.30
_exptl_crystal_size_mid 0.25
_exptl_crystal_size_min 0.25
_refine_diff_density_max 0.453
_refine_diff_density_min -0.336
_refine_diff_density_rms 0.066
_refine_ls_extinction_method none
_refine_ls_goodness_of_fit_ref 1.005
_refine_ls_hydrogen_treatment constr
_refine_ls_matrix_type full
_refine_ls_number_parameters 327
_refine_ls_number_reflns 4362
_refine_ls_number_restraints 0
_refine_ls_restrained_S_all 1.005
_refine_ls_R_factor_all 0.0770
_refine_ls_R_factor_gt 0.0482
_refine_ls_shift/su_max 0.001
_refine_ls_shift/su_mean 0.000
_refine_ls_structure_factor_coef Fsqd
_refine_ls_weighting_details 'calc w=1/[\s^2^(Fo^2^)+(0.0000P)^2^+3.6699P] where P=(Fo^2^+2Fc^2^)/3'
_refine_ls_weighting_scheme calc
_refine_ls_wR_factor_gt 0.0924
_refine_ls_wR_factor_ref 0.1045
_reflns_number_gt 3120
_reflns_number_total 4362
_reflns_threshold_expression >2sigma(I)
_cod_data_source_file ic3028012_si_002_2.cif
_cod_data_source_block L3.DMSO
_cod_original_cell_volume 2466.9(17)
_cod_database_code 4334832

loop_
_symmetry_equiv_pos_as_xyz
'x, y, z'
'-x, y+1/2, -z+1/2'
'-x, -y, -z'
'x, -y-1/2, z-1/2'

loop_
_atom_site_label
_atom_site_type_symbol
_atom_site_fract_x
_atom_site_fract_y
_atom_site_fract_z
_atom_site_U_iso_or_equiv
_atom_site_adp_type
_atom_site_occupancy
_atom_site_symmetry_multiplicity
_atom_site_calc_flag
_atom_site_refinement_flags
S1 S 0.11689(4) 0.42435(8) 0.12637(6) 0.0250(2) Uani 1 1 d .
S2 S 0.08768(4) 1.09099(8) 0.30816(6) 0.0255(2) Uani 1 1 d .
S3 S 0.28902(5) 0.60796(10) 0.52484(7) 0.0426(3) Uani 1 1 d .
O1 O 0.45393(12) 0.0566(2) 0.17334(18) 0.0400(6) Uani 1 1 d .
O2 O 0.52000(12) 0.2419(3) 0.1966(2) 0.0520(8) Uani 1 1 d .
O3 O 0.49958(14) 1.1405(3) 0.4123(3) 0.0746(11) Uani 1 1 d .
O4 O 0.44066(14) 1.3040(3) 0.4845(2) 0.0530(8) Uani 1 1 d .
O5 O 0.25117(11) 0.6430(2) 0.43303(16) 0.0283(5) Uani 1 1 d .
N1 N 0.46009(15) 0.1817(3) 0.1900(2) 0.0343(7) Uani 1 1 d .
N2 N 0.20312(12) 0.4796(2) 0.27762(18) 0.0230(6) Uani 1 1 d .
H2 H 0.2085 0.5268 0.3305 0.028 Uiso 1 1 calc R
N3 N 0.08335(13) 0.5550(2) 0.28428(18) 0.0212(6) Uani 1 1 d .
H3 H 0.0454 0.5881 0.2520 0.025 Uiso 1 1 calc R
N4 N 0.05930(13) 0.8305(2) 0.36171(18) 0.0218(6) Uani 1 1 d .
H4 H 0.0175 0.8374 0.3297 0.026 Uiso 1 1 calc R
N5 N 0.17982(12) 0.8967(2) 0.37861(19) 0.0237(6) Uani 1 1 d .
H5 H 0.1866 0.8078 0.3912 0.028 Uiso 1 1 calc R
N6 N 0.44247(16) 1.1937(3) 0.4410(2) 0.0421(8) Uani 1 1 d .
C1 C 0.39257(16) 0.2625(3) 0.2058(2) 0.0250(7) Uani 1 1 d .
C2 C 0.39890(17) 0.3971(3) 0.2393(3) 0.0310(8) Uani 1 1 d .
H2A H 0.4458 0.4396 0.2481 0.037 Uiso 1 1 calc R
C3 C 0.33427(16) 0.4686(3) 0.2599(2) 0.0281(8) Uani 1 1 d .
H3A H 0.3370 0.5613 0.2832 0.034 Uiso 1 1 calc R
C4 C 0.26582(15) 0.4057(3) 0.2469(2) 0.0210(7) Uani 1 1 d .
C5 C 0.26129(16) 0.2701(3) 0.2117(2) 0.0232(7) Uani 1 1 d .
H5A H 0.2146 0.2274 0.2018 0.028 Uiso 1 1 calc R
C6 C 0.32520(16) 0.1982(3) 0.1914(2) 0.0246(7) Uani 1 1 d .
H6 H 0.3228 0.1057 0.1678 0.029 Uiso 1 1 calc R
C7 C 0.13577(15) 0.4862(3) 0.2351(2) 0.0207(7) Uani 1 1 d .
C8 C 0.08465(14) 0.5782(3) 0.3840(2) 0.0190(6) Uani 1 1 d .
C9 C 0.09676(16) 0.4666(3) 0.4452(2) 0.0251(7) Uani 1 1 d .
H9 H 0.1051 0.3762 0.4202 0.030 Uiso 1 1 calc R
C10 C 0.09685(16) 0.4857(3) 0.5415(2) 0.0283(8) Uani 1 1 d .
H10 H 0.1066 0.4093 0.5825 0.034 Uiso 1 1 calc R
C11 C 0.08263(17) 0.6173(3) 0.5790(2) 0.0304(8) Uani 1 1 d .
H11 H 0.0820 0.6306 0.6454 0.036 Uiso 1 1 calc R
C12 C 0.06947(16) 0.7280(3) 0.5187(2) 0.0283(8) Uani 1 1 d .
H12 H 0.0591 0.8173 0.5442 0.034 Uiso 1 1 calc R
C13 C 0.07127(15) 0.7106(3) 0.4217(2) 0.0207(7) Uani 1 1 d .
C14 C 0.11052(15) 0.9332(3) 0.3531(2) 0.0200(7) Uani 1 1 d .
C15 C 0.24303(16) 0.9824(3) 0.3878(2) 0.0214(7) Uani 1 1 d .
C16 C 0.24183(16) 1.1125(3) 0.4311(2) 0.0244(7) Uani 1 1 d .
H16 H 0.1963 1.1528 0.4489 0.029 Uiso 1 1 calc R
C17 C 0.30723(17) 1.1828(3) 0.4481(2) 0.0283(8) Uani 1 1 d .
H17 H 0.3072 1.2718 0.4774 0.034 Uiso 1 1 calc R
C18 C 0.37269(16) 1.1210(3) 0.4217(2) 0.0280(8) Uani 1 1 d .
C19 C 0.37545(17) 0.9938(3) 0.3774(2) 0.0301(8) Uani 1 1 d .
H19 H 0.4211 0.9542 0.3593 0.036 Uiso 1 1 calc R
C20 C 0.30964(16) 0.9253(3) 0.3601(2) 0.0262(7) Uani 1 1 d .
H20 H 0.3100 0.8378 0.3288 0.031 Uiso 1 1 calc R
C21 C 0.3846(2) 0.6279(4) 0.5037(4) 0.0656(14) Uani 1 1 d .
H21A H 0.4008 0.5558 0.4596 0.098 Uiso 1 1 calc R
H21B H 0.4122 0.6190 0.5634 0.098 Uiso 1 1 calc R
H21C H 0.3937 0.7200 0.4764 0.098 Uiso 1 1 calc R
C22 C 0.2768(3) 0.7563(5) 0.5988(3) 0.0794(16) Uani 1 1 d .
H22A H 0.2977 0.8386 0.5684 0.119 Uiso 1 1 calc R
H22B H 0.3018 0.7406 0.6597 0.119 Uiso 1 1 calc R
H22C H 0.2240 0.7712 0.6091 0.119 Uiso 1 1 calc R

loop_
_atom_site_aniso_label
_atom_site_aniso_U_11
_atom_site_aniso_U_22
_atom_site_aniso_U_33
_atom_site_aniso_U_23
_atom_site_aniso_U_13
_atom_site_aniso_U_12
S1 0.0234(4) 0.0282(4) 0.0234(4) -0.0029(4) -0.0006(3) 0.0025(3)
S2 0.0225(4) 0.0196(4) 0.0342(5) 0.0047(3) -0.0041(3) -0.0026(3)
S3 0.0434(5) 0.0358(5) 0.0480(6) 0.0139(4) -0.0198(5) -0.0132(4)
O1 0.0382(14) 0.0292(14) 0.0527(17) -0.0037(12) 0.0010(12) 0.0124(11)
O2 0.0195(13) 0.0453(16) 0.091(2) -0.0007(15) 0.0109(13) 0.0041(11)
O3 0.0215(14) 0.086(2) 0.117(3) -0.040(2) 0.0088(16) -0.0154(14)
O4 0.0458(16) 0.0566(19) 0.0566(19) -0.0202(15) -0.0031(13) -0.0205(13)
O5 0.0251(12) 0.0218(12) 0.0378(14) -0.0036(10) -0.0095(10) -0.0007(9)
N1 0.0250(16) 0.0346(18) 0.043(2) 0.0035(14) 0.0051(13) 0.0093(13)
N2 0.0184(13) 0.0242(14) 0.0263(15) -0.0085(11) -0.0006(11) -0.0003(10)
N3 0.0175(13) 0.0198(14) 0.0263(15) -0.0033(11) -0.0035(11) 0.0039(10)
N4 0.0174(13) 0.0185(13) 0.0293(16) 0.0012(11) -0.0032(11) -0.0027(10)
N5 0.0193(13) 0.0147(13) 0.0372(17) 0.0039(12) -0.0007(11) -0.0016(10)
N6 0.0315(18) 0.051(2) 0.044(2) -0.0073(16) -0.0018(15) -0.0152(15)
C1 0.0181(16) 0.0251(18) 0.0320(19) 0.0046(14) 0.0047(13) 0.0050(13)
C2 0.0189(16) 0.0273(19) 0.047(2) 0.0033(16) 0.0028(15) -0.0042(14)
C3 0.0251(17) 0.0155(16) 0.044(2) -0.0024(14) -0.0013(15) -0.0014(13)
C4 0.0171(15) 0.0195(16) 0.0265(18) 0.0006(13) 0.0003(12) 0.0020(12)
C5 0.0198(16) 0.0231(17) 0.0267(18) 0.0006(14) -0.0032(13) -0.0020(13)
C6 0.0278(17) 0.0177(16) 0.0281(19) -0.0016(14) -0.0022(14) 0.0007(13)
C7 0.0192(16) 0.0152(15) 0.0278(19) 0.0024(13) 0.0019(13) -0.0010(12)
C8 0.0133(14) 0.0198(16) 0.0239(17) -0.0018(13) -0.0004(12) -0.0036(12)
C9 0.0221(16) 0.0206(17) 0.033(2) -0.0005(14) -0.0004(14) -0.0033(13)
C10 0.0275(18) 0.0262(18) 0.031(2) 0.0119(15) -0.0014(14) -0.0067(14)
C11 0.0342(19) 0.035(2) 0.0219(18) 0.0023(15) 0.0036(14) -0.0059(15)
C12 0.0277(18) 0.0242(18) 0.033(2) -0.0049(15) 0.0029(14) -0.0056(14)
C13 0.0144(15) 0.0190(16) 0.0288(19) 0.0020(13) 0.0008(13) -0.0051(12)
C14 0.0171(15) 0.0211(16) 0.0219(17) -0.0014(13) 0.0009(12) -0.0022(12)
C15 0.0212(16) 0.0178(16) 0.0251(18) 0.0041(13) -0.0010(13) -0.0049(12)
C16 0.0227(16) 0.0271(18) 0.0234(18) 0.0023(14) 0.0017(13) -0.0022(13)
C17 0.0327(18) 0.0277(18) 0.0244(19) -0.0041(14) -0.0009(14) -0.0081(14)
C18 0.0207(16) 0.0330(19) 0.0303(19) -0.0001(15) -0.0022(14) -0.0106(14)
C19 0.0218(17) 0.0318(19) 0.037(2) 0.0012(16) 0.0041(15) -0.0004(14)
C20 0.0234(16) 0.0213(17) 0.034(2) 0.0014(15) 0.0007(14) -0.0024(13)
C21 0.035(2) 0.057(3) 0.103(4) 0.031(3) -0.037(2) -0.0133(19)
C22 0.110(4) 0.090(4) 0.037(3) -0.019(3) -0.025(3) -0.014(3)

loop_
_atom_type_symbol
_atom_type_description
_atom_type_scat_dispersion_real
_atom_type_scat_dispersion_imag
_atom_type_scat_source
C C 0.0033 0.0016 'International Tables Vol C Tables 4.2.6.8 and 6.1.1.4'
H H 0.0000 0.0000 'International Tables Vol C Tables 4.2.6.8 and 6.1.1.4'
N N 0.0061 0.0033 'International Tables Vol C Tables 4.2.6.8 and 6.1.1.4'
O O 0.0106 0.0060 'International Tables Vol C Tables 4.2.6.8 and 6.1.1.4'
S S 0.1246 0.1234 'International Tables Vol C Tables 4.2.6.8 and 6.1.1.4'

loop_
_geom_angle_atom_site_label_1
_geom_angle_atom_site_label_2
_geom_angle_atom_site_label_3
_geom_angle
O5 S3 C21 105.43(18)
O5 S3 C22 105.70(19)
C21 S3 C22 98.2(2)
O1 N1 O2 123.3(3)
O1 N1 C1 118.1(3)
O2 N1 C1 118.5(3)
C7 N2 C4 127.7(3)
C7 N2 H2 116.2
C4 N2 H2 116.2
C7 N3 C8 125.5(2)
C7 N3 H3 117.3
C8 N3 H3 117.3
C14 N4 C13 122.2(2)
C14 N4 H4 118.9
C13 N4 H4 118.9
C14 N5 C15 128.6(2)
C14 N5 H5 115.7
C15 N5 H5 115.7
O4 N6 O3 123.6(3)
O4 N6 C18 118.3(3)
O3 N6 C18 118.1(3)
C2 C1 C6 122.5(3)
C2 C1 N1 118.7(3)
C6 C1 N1 118.6(3)
C1 C2 C3 117.8(3)
C1 C2 H2A 121.1
C3 C2 H2A 121.1
C4 C3 C2 120.7(3)
C4 C3 H3A 119.6
C2 C3 H3A 119.6
C3 C4 C5 120.0(3)
C3 C4 N2 117.5(3)
C5 C4 N2 122.3(3)
C6 C5 C4 119.6(3)
C6 C5 H5A 120.2
C4 C5 H5A 120.2
C1 C6 C5 119.3(3)
C1 C6 H6 120.4
C5 C6 H6 120.4
N2 C7 N3 115.4(3)
N2 C7 S1 124.1(2)
N3 C7 S1 120.4(2)
C9 C8 C13 119.2(3)
C9 C8 N3 119.7(3)
C13 C8 N3 121.1(3)
C10 C9 C8 120.8(3)
C10 C9 H9 119.6
C8 C9 H9 119.6
C9 C10 C11 120.0(3)
C9 C10 H10 120.0
C11 C10 H10 120.0
C12 C11 C10 119.6(3)
C12 C11 H11 120.2
C10 C11 H11 120.2
C11 C12 C13 120.9(3)
C11 C12 H12 119.6
C13 C12 H12 119.6
C12 C13 C8 119.6(3)
C12 C13 N4 118.8(3)
C8 C13 N4 121.6(3)
N5 C14 N4 115.0(3)
N5 C14 S2 123.8(2)
N4 C14 S2 121.2(2)
C20 C15 C16 119.9(3)
C20 C15 N5 116.9(3)
C16 C15 N5 123.0(3)
C17 C16 C15 119.7(3)
C17 C16 H16 120.1
C15 C16 H16 120.1
C16 C17 C18 118.7(3)
C16 C17 H17 120.6
C18 C17 H17 120.6
C19 C18 C17 122.8(3)
C19 C18 N6 118.1(3)
C17 C18 N6 119.1(3)
C18 C19 C20 117.8(3)
C18 C19 H19 121.1
C20 C19 H19 121.1
C19 C20 C15 121.0(3)
C19 C20 H20 119.5
C15 C20 H20 119.5
S3 C21 H21A 109.5
S3 C21 H21B 109.5
H21A C21 H21B 109.5
S3 C21 H21C 109.5
H21A C21 H21C 109.5
H21B C21 H21C 109.5
S3 C22 H22A 109.5
S3 C22 H22B 109.5
H22A C22 H22B 109.5
S3 C22 H22C 109.5
H22A C22 H22C 109.5
H22B C22 H22C 109.5

loop_
_geom_bond_atom_site_label_1
_geom_bond_atom_site_label_2
_geom_bond_distance
S1 C7 1.682(3)
S2 C14 1.692(3)
S3 O5 1.500(2)
S3 C21 1.775(4)
S3 C22 1.784(5)
O1 N1 1.229(3)
O2 N1 1.233(3)
O3 N6 1.229(4)
O4 N6 1.226(4)
N1 C1 1.470(4)
N2 C7 1.356(4)
N2 C4 1.414(4)
N2 H2 0.8800
N3 C7 1.358(4)
N3 C8 1.429(4)
N3 H3 0.8800
N4 C14 1.362(3)
N4 C13 1.445(4)
N4 H4 0.8800
N5 C14 1.350(4)
N5 C15 1.416(4)
N5 H5 0.8800
N6 C18 1.468(4)
C1 C2 1.381(4)
C1 C6 1.382(4)
C2 C3 1.393(4)
C2 H2A 0.9500
C3 C4 1.391(4)
C3 H3A 0.9500
C4 C5 1.397(4)
C5 C6 1.383(4)
C5 H5A 0.9500
C6 H6 0.9500
C8 C9 1.394(4)
C8 C13 1.401(4)
C9 C10 1.376(5)
C9 H9 0.9500
C10 C11 1.396(5)
C10 H10 0.9500
C11 C12 1.382(5)
C11 H11 0.9500
C12 C13 1.385(4)
C12 H12 0.9500
C15 C20 1.389(4)
C15 C16 1.392(4)
C16 C17 1.384(4)
C16 H16 0.9500
C17 C18 1.384(4)
C17 H17 0.9500
C18 C19 1.374(4)
C19 C20 1.382(4)
C19 H19 0.9500
C20 H20 0.9500
C21 H21A 0.9800
C21 H21B 0.9800
C21 H21C 0.9800
C22 H22A 0.9800
C22 H22B 0.9800
C22 H22C 0.9800

loop_
_geom_hbond_atom_site_label_D
_geom_hbond_atom_site_label_H
_geom_hbond_atom_site_label_A
_geom_hbond_distance_DH
_geom_hbond_distance_HA
_geom_hbond_distance_DA
_geom_hbond_angle_DHA
_geom_hbond_site_symmetry_A
N2 H2 O5 0.88 1.98 2.830(3) 162.1 .
N5 H5 O5 0.88 2.05 2.859(3) 152.2 .
N4 H4 S1 0.88 2.66 3.328(3) 133.5 2
